data_7214105
loop_
_publ_author_name
'Luo, Yu-Hui'
'Yu, Xiao-Yang'
'Yang, Jia-Jun'
'Zhang, Hong'

_publ_section_title
;
 An eight-connected porous metal--organic framework based on hetero
 pentanuclear clusters
;
_journal_issue 1
_journal_name_full CrystEngComm
_journal_page_first 47
_journal_paper_doi 10.1039/c3ce41785a
_journal_volume 16
_journal_year 2014
_chemical_formula_moiety '[(CH3)2NH2]1.66[Cd1.84Na0.66(BDC)3]?DMF?0.5EtOH'
_chemical_formula_sum 'C24 H12 Cd1.81 Na0.69 O12'
_chemical_formula_weight 711.87
_chemical_name_systematic
; 
 ? 
;
_space_group_IT_number 43
_symmetry_cell_setting orthorhombic
_symmetry_space_group_name_Hall 'F 2 -2d'
_symmetry_space_group_name_H-M 'F d d 2'
_atom_sites_solution_hydrogens geom
_atom_sites_solution_primary direct
_atom_sites_solution_secondary difmap
_audit_creation_method SHELXL-97
_cell_angle_alpha 90.00
_cell_angle_beta 90.00
_cell_angle_gamma 90.00
_cell_formula_units_Z 16
_cell_length_a 29.370(6)
_cell_length_b 20.998(3)
_cell_length_c 27.360(4)
_cell_measurement_reflns_used 1626
_cell_measurement_temperature 293(2)
_cell_measurement_theta_max 29.0598
_cell_measurement_theta_min 2.9721
_cell_volume 16873(5)
_computing_structure_refinement 'SHELXL-97 (Sheldrick, 1997)'
_computing_structure_solution 'SHELXS-97 (Sheldrick, 1990)'
_diffrn_ambient_temperature 293(2)
_diffrn_measured_fraction_theta_full 0.998
_diffrn_measured_fraction_theta_max 0.998
_diffrn_measurement_device_type 'Xcalibur, Eos, Gemini'
_diffrn_measurement_method '\w scans'
_diffrn_radiation_monochromator graphite
_diffrn_radiation_source 'fine-focus sealed tube'
_diffrn_radiation_type MoK\a
_diffrn_radiation_wavelength 0.71073
_diffrn_reflns_av_R_equivalents 0.0711
_diffrn_reflns_av_sigmaI/netI 0.1019
_diffrn_reflns_limit_h_max 19
_diffrn_reflns_limit_h_min -35
_diffrn_reflns_limit_k_max 22
_diffrn_reflns_limit_k_min -25
_diffrn_reflns_limit_l_max 32
_diffrn_reflns_limit_l_min -21
_diffrn_reflns_number 10174
_diffrn_reflns_theta_full 25.35
_diffrn_reflns_theta_max 25.35
_diffrn_reflns_theta_min 2.98
_exptl_absorpt_coefficient_mu 0.962
_exptl_absorpt_correction_T_max 1.00000
_exptl_absorpt_correction_T_min 0.59781
_exptl_absorpt_correction_type multi-scan
_exptl_absorpt_process_details
;
CrysAlisPro, Agilent Technologies,
Version 1.171.35.19 (release 27-10-2011 CrysAlis171 .NET)
(compiled Oct 27 2011,15:02:11)
Empirical absorption correction using spherical harmonics,
 implemented in SCALE3 ABSPACK scaling algorithm.
;
_exptl_crystal_colour yellow
_exptl_crystal_density_diffrn 1.121
_exptl_crystal_density_method 'not measured'
_exptl_crystal_description block
_exptl_crystal_F_000 5545
_exptl_crystal_size_max 0.25
_exptl_crystal_size_mid 0.23
_exptl_crystal_size_min 0.20
_platon_squeeze_details
;
;
_refine_diff_density_max 1.794
_refine_diff_density_min -0.708
_refine_diff_density_rms 0.131
_refine_ls_abs_structure_details 'Flack H D (1983), Acta Cryst. A39, 876-881'
_refine_ls_abs_structure_Flack 0.29(8)
_refine_ls_extinction_method none
_refine_ls_goodness_of_fit_ref 0.991
_refine_ls_hydrogen_treatment constr
_refine_ls_matrix_type full
_refine_ls_number_parameters 349
_refine_ls_number_reflns 5693
_refine_ls_number_restraints 1
_refine_ls_restrained_S_all 0.991
_refine_ls_R_factor_all 0.1016
_refine_ls_R_factor_gt 0.0746
_refine_ls_shift/su_max 0.001
_refine_ls_shift/su_mean 0.000
_refine_ls_structure_factor_coef Fsqd
_refine_ls_weighting_details 'calc w=1/[\s^2^(Fo^2^)+(0.1183P)^2^+0.0000P] where P=(Fo^2^+2Fc^2^)/3'
_refine_ls_weighting_scheme calc
_refine_ls_wR_factor_gt 0.1961
_refine_ls_wR_factor_ref 0.2174
_reflns_number_gt 3750
_reflns_number_total 5693
_reflns_threshold_expression >2sigma(I)
_cod_data_source_file c3ce41785a.txt
_cod_data_source_block 1
_cod_original_sg_symbol_Hall F2-2d
_cod_original_sg_symbol_H-M Fdd2
_cod_database_code 7214105

loop_
_symmetry_equiv_pos_as_xyz
'x, y, z'
'-x, -y, z'
'x+1/4, -y+1/4, z+1/4'
'-x+1/4, y+1/4, z+1/4'
'x, y+1/2, z+1/2'
'-x, -y+1/2, z+1/2'
'x+1/4, -y+3/4, z+3/4'
'-x+1/4, y+3/4, z+3/4'
'x+1/2, y, z+1/2'
'-x+1/2, -y, z+1/2'
'x+3/4, -y+1/4, z+3/4'
'-x+3/4, y+1/4, z+3/4'
'x+1/2, y+1/2, z'
'-x+1/2, -y+1/2, z'
'x+3/4, -y+3/4, z+1/4'
'-x+3/4, y+3/4, z+1/4'

loop_
_atom_site_label
_atom_site_type_symbol
_atom_site_fract_x
_atom_site_fract_y
_atom_site_fract_z
_atom_site_U_iso_or_equiv
_atom_site_adp_type
_atom_site_occupancy
_atom_site_symmetry_multiplicity
_atom_site_calc_flag
_atom_site_refinement_flags
_atom_site_disorder_group
Cd1 Cd 0.0000 0.0000 0.20471(4) 0.0399(4) Uani 1 2 d S .
Cd2 Cd 0.07052(4) 0.25151(5) 0.06894(4) 0.0542(3) Uani 1 1 d . .
Cd3 Cd 0.03267(7) 0.12417(11) 0.13453(9) 0.0402(4) Uani 0.34 1 d P 1
Na3 Na 0.03267(7) 0.12417(11) 0.13453(9) 0.0402(4) Uani 0.66 1 d P 2
O3 O 0.0631(4) 0.0231(6) 0.1259(4) 0.071(3) Uani 1 1 d . .
O9 O 0.0014(4) 0.2223(7) 0.1440(5) 0.083(4) Uani 1 1 d . .
O4 O 0.0355(4) -0.0706(5) 0.1542(4) 0.060(3) Uani 1 1 d . .
O6 O 0.1363(5) 0.2623(6) 0.1319(5) 0.076(4) Uani 1 1 d . .
O12 O 0.1248(5) 0.2617(7) 0.0066(5) 0.079(4) Uani 1 1 d . .
O5 O 0.1027(4) 0.1693(6) 0.1127(4) 0.074(3) Uani 1 1 d . .
O8 O 0.0128(5) 0.2467(7) 0.0100(6) 0.090(4) Uani 1 1 d . .
O10 O 0.0286(5) 0.3079(7) 0.1196(5) 0.084(4) Uani 1 1 d . .
C5 C 0.1518(6) 0.1130(9) 0.3497(6) 0.063(5) Uani 1 1 d . .
H5 H 0.1701 0.0911 0.3718 0.076 Uiso 1 1 calc R .
C17 C 0.0034(8) 0.2825(12) 0.1426(9) 0.082(6) Uani 1 1 d . .
C2 C 0.0635(6) -0.0347(8) 0.1267(6) 0.050(4) Uani 1 1 d . .
C7 C 0.1265(6) 0.2127(8) 0.3128(6) 0.063(5) Uani 1 1 d . .
H7 H 0.1275 0.2568 0.3108 0.076 Uiso 1 1 calc R .
C22 C 0.1599(7) 0.3613(9) -0.0168(7) 0.079(5) Uani 1 1 d . .
O1 O 0.0395(4) 0.1074(6) 0.2207(5) 0.080(4) Uani 1 1 d . .
C6 C 0.1549(5) 0.1781(8) 0.3465(6) 0.055(4) Uani 1 1 d . .
O11 O 0.1004(5) 0.3490(7) 0.0375(5) 0.086(4) Uani 1 1 d . .
C4 C 0.1215(6) 0.0795(9) 0.3200(6) 0.067(5) Uani 1 1 d . .
H4 H 0.1189 0.0355 0.3220 0.080 Uiso 1 1 calc R .
C20 C -0.0300(7) 0.3822(9) 0.1692(7) 0.080(5) Uani 1 1 d . .
H20 H -0.0112 0.4034 0.1472 0.096 Uiso 1 1 calc R .
C9 C 0.1316(7) 0.2019(9) 0.1371(7) 0.070(5) Uani 1 1 d . .
C3 C 0.0952(6) 0.1146(9) 0.2872(6) 0.064(5) Uani 1 1 d . .
C1 C 0.0604(7) 0.0733(10) 0.2558(7) 0.067(5) Uani 1 1 d . .
C8 C 0.0968(6) 0.1764(9) 0.2825(6) 0.067(5) Uani 1 1 d . .
H8 H 0.0786 0.1966 0.2594 0.080 Uiso 1 1 calc R .
C14 C -0.0261(7) 0.1513(10) -0.0207(7) 0.080(6) Uani 1 1 d . .
C10 C 0.0083(8) 0.1928(12) 0.0138(8) 0.085(6) Uani 1 1 d . .
C23 C 0.1591(7) 0.4269(9) -0.0188(7) 0.081(6) Uani 1 1 d . .
H23 H 0.1395 0.4512 0.0004 0.097 Uiso 1 1 calc R .
C19 C -0.0295(7) 0.3189(10) 0.1728(7) 0.078(5) Uani 1 1 d . .
C13 C -0.0281(8) 0.0801(11) -0.0201(7) 0.088(6) Uani 1 1 d . .
H13 H -0.0102 0.0572 0.0017 0.106 Uiso 1 1 calc R .
C11 C 0.1629(6) 0.1670(9) 0.1705(6) 0.065(4) Uani 1 1 d . .
C18 C 0.1249(7) 0.3211(11) 0.0118(7) 0.078(6) Uani 1 1 d . .
C16 C 0.1631(6) 0.1020(9) 0.1734(6) 0.070(5) Uani 1 1 d . .
H16 H 0.1429 0.0783 0.1545 0.084 Uiso 1 1 calc R .
C12 C 0.1948(6) 0.2000(9) 0.1992(6) 0.070(5) Uani 1 1 d . .
H12 H 0.1968 0.2440 0.1965 0.084 Uiso 1 1 calc R .
C15 C -0.0566(7) 0.1790(10) -0.0455(7) 0.081(6) Uani 1 1 d . .
H15 H -0.0589 0.2230 -0.0427 0.097 Uiso 1 1 calc R .
O7 O 0.0263(5) 0.1554(7) 0.0468(5) 0.091(4) Uani 1 1 d . .
C24 C -0.0603(8) 0.2958(10) 0.1983(8) 0.087(6) Uani 1 1 d . .
H24 H -0.0636 0.2520 0.1948 0.104 Uiso 1 1 calc R .
C21 C -0.0626(7) 0.4185(9) 0.2025(7) 0.084(6) Uani 1 1 d . .
H21 H -0.0631 0.4627 0.2012 0.100 Uiso 1 1 calc R .
O2 O 0.0574(5) 0.0176(7) 0.2598(5) 0.075(4) Uani 1 1 d . .

loop_
_atom_site_aniso_label
_atom_site_aniso_U_11
_atom_site_aniso_U_22
_atom_site_aniso_U_33
_atom_site_aniso_U_23
_atom_site_aniso_U_13
_atom_site_aniso_U_12
Cd1 0.0295(7) 0.0488(8) 0.0413(7) 0.000 0.000 -0.0023(8)
Cd2 0.0449(6) 0.0567(6) 0.0610(7) 0.0003(5) 0.0095(6) -0.0039(7)
Cd3 0.0273(8) 0.0417(8) 0.0517(9) -0.0003(8) 0.0024(9) 0.0020(8)
Na3 0.0273(8) 0.0417(8) 0.0517(9) -0.0003(8) 0.0024(9) 0.0020(8)
O3 0.061(8) 0.072(8) 0.080(8) -0.015(7) 0.004(7) 0.001(7)
O9 0.079(10) 0.086(9) 0.085(9) -0.004(8) 0.005(8) 0.006(7)
O4 0.048(7) 0.065(7) 0.067(7) -0.036(6) -0.001(6) 0.000(6)
O6 0.072(9) 0.080(8) 0.076(8) 0.003(7) 0.004(7) -0.004(7)
O12 0.077(10) 0.083(9) 0.076(8) 0.005(7) 0.011(8) -0.006(7)
O5 0.066(8) 0.080(8) 0.075(7) -0.001(6) 0.006(7) -0.006(7)
O8 0.086(11) 0.097(11) 0.086(10) -0.001(9) 0.004(9) -0.002(9)
O10 0.078(10) 0.086(10) 0.087(10) -0.002(7) 0.016(8) -0.001(8)
C5 0.050(10) 0.075(12) 0.065(10) -0.008(9) -0.018(9) -0.002(9)
C17 0.080(16) 0.082(16) 0.083(15) -0.004(13) 0.010(13) 0.001(13)
C2 0.044(9) 0.052(9) 0.055(10) -0.023(8) 0.006(9) -0.001(8)
C7 0.057(11) 0.072(11) 0.061(9) 0.000(9) -0.009(9) 0.001(9)
C22 0.076(13) 0.079(14) 0.082(12) 0.007(10) 0.018(12) -0.002(11)
O1 0.070(8) 0.093(9) 0.079(8) -0.017(7) -0.010(7) 0.003(7)
C6 0.048(10) 0.064(11) 0.055(9) -0.005(8) -0.010(9) -0.001(9)
O11 0.081(9) 0.090(9) 0.086(8) 0.007(7) 0.015(8) -0.005(8)
C4 0.057(11) 0.074(12) 0.069(11) -0.010(10) -0.009(10) -0.003(10)
C20 0.077(13) 0.080(14) 0.082(12) -0.001(10) 0.014(12) 0.002(11)
C9 0.062(11) 0.081(12) 0.067(10) 0.002(10) 0.009(11) -0.005(10)
C3 0.054(11) 0.076(13) 0.062(10) -0.011(9) -0.007(9) 0.000(10)
C1 0.058(12) 0.077(13) 0.066(11) -0.011(10) -0.008(10) 0.008(10)
C8 0.057(11) 0.078(12) 0.065(10) -0.004(9) -0.010(10) 0.001(9)
C14 0.077(14) 0.093(14) 0.071(12) -0.003(10) 0.001(12) 0.000(12)
C10 0.082(15) 0.092(16) 0.080(14) -0.005(13) 0.003(12) 0.007(13)
C23 0.081(14) 0.078(13) 0.085(12) 0.007(10) 0.019(11) 0.001(11)
C19 0.076(14) 0.076(13) 0.083(13) -0.005(10) 0.009(13) 0.003(12)
C13 0.082(15) 0.103(16) 0.079(13) -0.005(11) 0.000(12) 0.005(13)
C11 0.058(11) 0.072(12) 0.063(10) 0.003(9) 0.004(9) -0.003(9)
C18 0.077(15) 0.081(15) 0.078(14) 0.005(11) 0.011(13) 0.000(11)
C16 0.061(11) 0.079(12) 0.070(10) -0.001(9) 0.002(10) -0.003(10)
C12 0.063(11) 0.079(12) 0.069(11) 0.001(9) -0.002(10) -0.001(10)
C15 0.076(13) 0.088(14) 0.079(13) -0.006(11) -0.001(12) 0.000(12)
O7 0.084(10) 0.099(9) 0.089(9) -0.010(8) 0.000(9) 0.007(8)
C24 0.085(15) 0.081(13) 0.095(14) -0.004(11) 0.013(13) 0.006(12)
C21 0.081(14) 0.077(13) 0.093(14) 0.004(11) 0.014(13) 0.009(11)
O2 0.064(9) 0.086(9) 0.076(8) -0.019(7) -0.012(8) -0.013(7)

loop_
_atom_type_symbol
_atom_type_description
_atom_type_scat_dispersion_real
_atom_type_scat_dispersion_imag
_atom_type_scat_source
C C 0.0033 0.0016 'International Tables Vol C Tables 4.2.6.8 and 6.1.1.4'
H H 0.0000 0.0000 'International Tables Vol C Tables 4.2.6.8 and 6.1.1.4'
O O 0.0106 0.0060 'International Tables Vol C Tables 4.2.6.8 and 6.1.1.4'
Cd Cd -0.8075 1.2024 'International Tables Vol C Tables 4.2.6.8 and 6.1.1.4'
Na Na 0.0362 0.0249 'International Tables Vol C Tables 4.2.6.8 and 6.1.1.4'

loop_
_geom_angle_atom_site_label_1
_geom_angle_atom_site_label_2
_geom_angle_atom_site_label_3
_geom_angle
_geom_angle_site_symmetry_1
_geom_angle_site_symmetry_3
O4 Cd1 O4 105.4(6) 2 .
O4 Cd1 O2 99.6(4) 2 2
O4 Cd1 O2 129.1(5) . 2
O4 Cd1 O2 129.1(5) 2 .
O4 Cd1 O2 99.6(4) . .
O2 Cd1 O2 97.8(7) 2 .
O4 Cd1 O1 117.8(4) 2 2
O4 Cd1 O1 74.9(4) . 2
O2 Cd1 O1 54.2(5) 2 2
O2 Cd1 O1 111.2(5) . 2
O4 Cd1 O1 74.9(4) 2 .
O4 Cd1 O1 117.8(4) . .
O2 Cd1 O1 111.2(5) 2 .
O2 Cd1 O1 54.2(5) . .
O1 Cd1 O1 160.4(6) 2 .
O4 Cd1 C1 112.3(5) 2 2
O4 Cd1 C1 103.9(5) . 2
O2 Cd1 C1 25.2(5) 2 2
O2 Cd1 C1 103.4(5) . 2
O1 Cd1 C1 29.2(5) 2 2
O1 Cd1 C1 134.4(6) . 2
O4 Cd1 C1 103.9(5) 2 .
O4 Cd1 C1 112.3(5) . .
O2 Cd1 C1 103.4(5) 2 .
O2 Cd1 C1 25.2(5) . .
O1 Cd1 C1 134.4(6) 2 .
O1 Cd1 C1 29.2(5) . .
C1 Cd1 C1 118.5(9) 2 .
O4 Cd1 Cd3 91.6(3) 2 2
O4 Cd1 Cd3 44.2(3) . 2
O2 Cd1 Cd3 92.3(4) 2 2
O2 Cd1 Cd3 135.0(4) . 2
O1 Cd1 Cd3 44.9(3) 2 2
O1 Cd1 Cd3 154.3(3) . 2
C1 Cd1 Cd3 70.8(5) 2 2
C1 Cd1 Cd3 155.5(4) . 2
O4 Cd1 Na3 91.6(3) 2 2
O4 Cd1 Na3 44.2(3) . 2
O2 Cd1 Na3 92.3(4) 2 2
O2 Cd1 Na3 135.0(4) . 2
O1 Cd1 Na3 44.9(3) 2 2
O1 Cd1 Na3 154.3(3) . 2
C1 Cd1 Na3 70.8(5) 2 2
C1 Cd1 Na3 155.5(4) . 2
Cd3 Cd1 Na3 0.00(11) 2 2
O4 Cd1 Cd3 44.2(3) 2 .
O4 Cd1 Cd3 91.6(3) . .
O2 Cd1 Cd3 135.0(4) 2 .
O2 Cd1 Cd3 92.3(4) . .
O1 Cd1 Cd3 154.3(3) 2 .
O1 Cd1 Cd3 44.9(3) . .
C1 Cd1 Cd3 155.5(4) 2 .
C1 Cd1 Cd3 70.8(5) . .
Cd3 Cd1 Cd3 110.70(9) 2 .
Na3 Cd1 Cd3 110.70(9) 2 .
O10 Cd2 O5 107.8(5) . .
O10 Cd2 O8 93.0(5) . .
O5 Cd2 O8 128.5(5) . .
O10 Cd2 O12 142.2(5) . .
O5 Cd2 O12 99.6(5) . .
O8 Cd2 O12 89.8(6) . .
O10 Cd2 O11 88.3(6) . .
O5 Cd2 O11 132.8(4) . .
O8 Cd2 O11 93.1(5) . .
O12 Cd2 O11 53.8(5) . .
O10 Cd2 O7 107.4(5) . .
O5 Cd2 O7 74.4(5) . .
O8 Cd2 O7 54.3(5) . .
O12 Cd2 O7 104.7(5) . .
O11 Cd2 O7 143.5(5) . .
O10 Cd2 O6 87.2(5) . .
O5 Cd2 O6 54.2(4) . .
O8 Cd2 O6 176.9(5) . .
O12 Cd2 O6 88.2(4) . .
O11 Cd2 O6 83.8(4) . .
O7 Cd2 O6 128.6(5) . .
O10 Cd2 C18 114.2(6) . .
O5 Cd2 C18 118.0(5) . .
O8 Cd2 C18 93.1(6) . .
O12 Cd2 C18 28.0(5) . .
O11 Cd2 C18 25.9(5) . .
O7 Cd2 C18 128.1(5) . .
O6 Cd2 C18 84.0(5) . .
O10 Cd2 C10 102.8(6) . .
O5 Cd2 C10 103.2(6) . .
O8 Cd2 C10 25.3(5) . .
O12 Cd2 C10 95.5(6) . .
O11 Cd2 C10 116.3(6) . .
O7 Cd2 C10 29.1(6) . .
O6 Cd2 C10 157.4(6) . .
C18 Cd2 C10 109.3(7) . .
O10 Cd2 Cd3 84.7(4) . .
O5 Cd2 Cd3 43.3(3) . .
O8 Cd2 Cd3 95.3(4) . .
O12 Cd2 Cd3 132.6(4) . .
O11 Cd2 Cd3 169.3(3) . .
O7 Cd2 Cd3 47.0(4) . .
O6 Cd2 Cd3 87.8(3) . .
C18 Cd2 Cd3 158.9(5) . .
C10 Cd2 Cd3 73.3(5) . .
O9 Cd3 O3 178.6(6) . .
O9 Cd3 O5 91.0(5) . .
O3 Cd3 O5 90.3(4) . .
O9 Cd3 O4 93.6(5) . 2
O3 Cd3 O4 85.1(4) . 2
O5 Cd3 O4 175.3(5) . 2
O9 Cd3 O1 93.1(5) . .
O3 Cd3 O1 86.2(4) . .
O5 Cd3 O1 103.7(4) . .
O4 Cd3 O1 77.1(4) 2 .
O9 Cd3 O7 80.9(5) . .
O3 Cd3 O7 99.9(5) . .
O5 Cd3 O7 73.4(4) . .
O4 Cd3 O7 106.3(4) 2 .
O1 Cd3 O7 173.2(5) . .
O9 Cd3 Cd1 121.3(4) . .
O3 Cd3 Cd1 57.3(3) . .
O5 Cd3 Cd1 135.0(3) . .
O4 Cd3 Cd1 42.3(2) 2 .
O1 Cd3 Cd1 49.5(3) . .
O7 Cd3 Cd1 136.8(3) . .
O9 Cd3 Cd2 58.7(4) . .
O3 Cd3 Cd2 122.6(3) . .
O5 Cd3 Cd2 42.4(3) . .
O4 Cd3 Cd2 140.5(3) 2 .
O1 Cd3 Cd2 127.4(3) . .
O7 Cd3 Cd2 46.5(3) . .
Cd1 Cd3 Cd2 176.52(8) . .
C2 O3 Cd3 156.7(12) . .
C17 O9 Cd3 152.0(14) . .
C2 O4 Cd1 104.8(9) . .
C2 O4 Na3 131.2(9) . 2
Cd1 O4 Na3 93.5(4) . 2
C2 O4 Cd3 131.2(9) . 2
Cd1 O4 Cd3 93.5(4) . 2
C9 O6 Cd2 84.6(11) . .
C18 O12 Cd2 90.6(12) . .
C9 O5 Cd2 98.2(11) . .
C9 O5 Cd3 131.8(10) . .
Cd2 O5 Cd3 94.3(5) . .
C10 O8 Cd2 93.6(16) . .
C17 O10 Cd2 118.3(16) . .
C6 C5 C4 120.4(17) . .
C6 C5 H5 119.8 . .
C4 C5 H5 119.8 . .
O10 C17 O9 122(2) . .
O10 C17 C19 120(2) . .
O9 C17 C19 118(2) . .
O3 C2 O4 124.3(14) . .
O3 C2 C6 121.9(16) . 8_544
O4 C2 C6 113.8(14) . 8_544
C8 C7 C6 117.2(16) . .
C8 C7 H7 121.4 . .
C6 C7 H7 121.4 . .
C21 C22 C23 117.3(18) 7_554 .
C21 C22 C18 118.0(18) 7_554 .
C23 C22 C18 123.7(19) . .
C1 O1 Cd3 145.1(11) . .
C1 O1 Cd1 82.0(11) . .
Cd3 O1 Cd1 85.6(4) . .
C5 C6 C7 120.3(16) . .
C5 C6 C2 122.3(16) . 4
C7 C6 C2 117.3(15) . 4
C18 O11 Cd2 90.7(13) . .
C3 C4 C5 117.5(17) . .
C3 C4 H4 121.3 . .
C5 C4 H4 121.3 . .
C19 C20 C21 117.3(19) . .
C19 C20 H20 121.3 . .
C21 C20 H20 121.3 . .
O5 C9 O6 123.0(18) . .
O5 C9 C11 117.9(18) . .
O6 C9 C11 119.0(18) . .
C8 C3 C4 124.7(17) . .
C8 C3 C1 120.7(17) . .
C4 C3 C1 114.5(16) . .
O2 C1 O1 124.0(19) . .
O2 C1 C3 122.6(19) . .
O1 C1 C3 112.9(16) . .
O2 C1 Cd1 55.9(11) . .
O1 C1 Cd1 68.8(10) . .
C3 C1 Cd1 178.0(14) . .
C3 C8 C7 119.8(17) . .
C3 C8 H8 120.1 . .
C7 C8 H8 120.1 . .
C15 C14 C13 116(2) . .
C15 C14 C10 120(2) . .
C13 C14 C10 123.4(19) . .
O8 C10 O7 128(2) . .
O8 C10 C14 123(2) . .
O7 C10 C14 109.2(19) . .
O8 C10 Cd2 61.0(14) . .
O7 C10 Cd2 67.1(11) . .
C14 C10 Cd2 174.4(15) . .
C22 C23 C24 115.1(19) . 7_554
C22 C23 H23 122.5 . .
C24 C23 H23 122.5 7_554 .
C24 C19 C20 115(2) . .
C24 C19 C17 126(2) . .
C20 C19 C17 119(2) . .
C12 C13 C14 120(2) 11_454 .
C12 C13 H13 120.2 11_454 .
C14 C13 H13 120.2 . .
C16 C11 C12 117.3(17) . .
C16 C11 C9 121.8(17) . .
C12 C11 C9 120.8(17) . .
O11 C18 O12 125(2) . .
O11 C18 C22 116.2(19) . .
O12 C18 C22 119.2(18) . .
O11 C18 Cd2 63.4(11) . .
O12 C18 Cd2 61.4(10) . .
C22 C18 Cd2 174.0(13) . .
C11 C16 C15 120.1(18) . 3
C11 C16 H16 119.9 . .
C15 C16 H16 119.9 3 .
C13 C12 C11 121.5(19) 3 .
C13 C12 H12 119.3 3 .
C11 C12 H12 119.3 . .
C14 C15 C16 125(2) . 11_454
C14 C15 H15 117.7 . .
C16 C15 H15 117.7 11_454 .
C10 O7 Cd2 83.8(13) . .
C10 O7 Cd3 148.5(13) . .
Cd2 O7 Cd3 86.6(4) . .
C19 C24 C23 132(2) . 15_455
C19 C24 H24 113.9 . .
C23 C24 H24 113.9 15_455 .
C22 C21 C20 121.8(18) 15_455 .
C22 C21 H21 119.1 15_455 .
C20 C21 H21 119.1 . .
C1 O2 Cd1 98.9(14) . .

loop_
_geom_bond_atom_site_label_1
_geom_bond_atom_site_label_2
_geom_bond_distance
_geom_bond_site_symmetry_2
Cd1 O4 2.279(10) 2
Cd1 O4 2.279(10) .
Cd1 O2 2.292(13) 2
Cd1 O2 2.292(13) .
Cd1 O1 2.575(13) 2
Cd1 O1 2.575(13) .
Cd1 C1 2.73(2) 2
Cd1 C1 2.73(2) .
Cd1 Cd3 3.377(3) 2
Cd1 Na3 3.377(3) 2
Cd1 Cd3 3.377(3) .
Cd2 O10 2.199(13) .
Cd2 O5 2.304(12) .
Cd2 O8 2.342(15) .
Cd2 O12 2.344(13) .
Cd2 O11 2.388(13) .
Cd2 O7 2.475(14) .
Cd2 O6 2.600(14) .
Cd2 C18 2.67(2) .
Cd2 C10 2.67(2) .
Cd2 Cd3 3.407(3) .
Cd3 O9 2.271(14) .
Cd3 O3 2.315(12) .
Cd3 O5 2.342(12) .
Cd3 O4 2.358(11) 2
Cd3 O1 2.392(13) .
Cd3 O7 2.495(15) .
O3 C2 1.214(19) .
O9 C17 1.27(3) .
O4 C2 1.347(19) .
O4 Na3 2.358(11) 2
O4 Cd3 2.358(11) 2
O6 C9 1.28(2) .
O12 C18 1.26(2) .
O5 C9 1.28(2) .
O8 C10 1.14(2) .
O10 C17 1.11(2) .
C5 C6 1.37(2) .
C5 C4 1.40(2) .
C5 H5 0.9300 .
C17 C19 1.48(3) .
C2 C6 1.47(2) 8_544
C7 C8 1.42(2) .
C7 C6 1.44(2) .
C7 H7 0.9300 .
C22 C21 1.32(2) 7_554
C22 C23 1.38(2) .
C22 C18 1.54(2) .
O1 C1 1.35(2) .
C6 C2 1.47(2) 4
O11 C18 1.16(2) .
C4 C3 1.39(2) .
C4 H4 0.9300 .
C20 C19 1.33(3) .
C20 C21 1.53(2) .
C20 H20 0.9300 .
C9 C11 1.49(2) .
C3 C8 1.30(2) .
C3 C1 1.59(2) .
C1 O2 1.18(2) .
C8 H8 0.9300 .
C14 C15 1.26(2) .
C14 C13 1.50(3) .
C14 C10 1.63(3) .
C10 O7 1.31(2) .
C23 C24 1.40(3) 7_554
C23 H23 0.9300 .
C19 C24 1.24(3) .
C13 C12 1.32(2) 11_454
C13 H13 0.9300 .
C11 C16 1.37(2) .
C11 C12 1.40(2) .
C16 C15 1.39(2) 3
C16 H16 0.9300 .
C12 C13 1.32(2) 3
C12 H12 0.9300 .
C15 C16 1.39(2) 11_454
C15 H15 0.9300 .
C24 C23 1.40(3) 15_455
C24 H24 0.9300 .
C21 C22 1.32(2) 15_455
C21 H21 0.9300 .

loop_
_geom_torsion_atom_site_label_1
_geom_torsion_atom_site_label_2
_geom_torsion_atom_site_label_3
_geom_torsion_atom_site_label_4
_geom_torsion
_geom_torsion_site_symmetry_1
_geom_torsion_site_symmetry_4
O4 Cd1 Cd3 O9 56.0(6) 2 .
O4 Cd1 Cd3 O9 166.6(5) . .
O2 Cd1 Cd3 O9 9.7(6) 2 .
O2 Cd1 Cd3 O9 -93.7(5) . .
O1 Cd1 Cd3 O9 109.6(8) 2 .
O1 Cd1 Cd3 O9 -64.1(6) . .
C1 Cd1 Cd3 O9 36.7(11) 2 .
C1 Cd1 Cd3 O9 -80.3(6) . .
Cd3 Cd1 Cd3 O9 125.7(4) 2 .
Na3 Cd1 Cd3 O9 125.7(4) 2 .
O4 Cd1 Cd3 O3 -123.5(6) 2 .
O4 Cd1 Cd3 O3 -12.9(4) . .
O2 Cd1 Cd3 O3 -169.8(6) 2 .
O2 Cd1 Cd3 O3 86.8(5) . .
O1 Cd1 Cd3 O3 -69.9(7) 2 .
O1 Cd1 Cd3 O3 116.4(5) . .
C1 Cd1 Cd3 O3 -142.8(11) 2 .
C1 Cd1 Cd3 O3 100.2(5) . .
Cd3 Cd1 Cd3 O3 -53.8(3) 2 .
Na3 Cd1 Cd3 O3 -53.8(3) 2 .
O4 Cd1 Cd3 O5 -174.4(7) 2 .
O4 Cd1 Cd3 O5 -63.8(5) . .
O2 Cd1 Cd3 O5 139.3(7) 2 .
O2 Cd1 Cd3 O5 35.9(5) . .
O1 Cd1 Cd3 O5 -120.8(8) 2 .
O1 Cd1 Cd3 O5 65.5(6) . .
C1 Cd1 Cd3 O5 166.4(12) 2 .
C1 Cd1 Cd3 O5 49.3(6) . .
Cd3 Cd1 Cd3 O5 -104.6(4) 2 .
Na3 Cd1 Cd3 O5 -104.6(4) 2 .
O4 Cd1 Cd3 O4 110.6(6) . 2
O2 Cd1 Cd3 O4 -46.3(7) 2 2
O2 Cd1 Cd3 O4 -149.7(6) . 2
O1 Cd1 Cd3 O4 53.6(8) 2 2
O1 Cd1 Cd3 O4 -120.1(6) . 2
C1 Cd1 Cd3 O4 -19.3(11) 2 2
C1 Cd1 Cd3 O4 -136.3(6) . 2
Cd3 Cd1 Cd3 O4 69.7(5) 2 2
Na3 Cd1 Cd3 O4 69.7(5) 2 2
O4 Cd1 Cd3 O1 120.1(6) 2 .
O4 Cd1 Cd3 O1 -129.3(5) . .
O2 Cd1 Cd3 O1 73.8(6) 2 .
O2 Cd1 Cd3 O1 -29.6(5) . .
O1 Cd1 Cd3 O1 173.7(3) 2 .
C1 Cd1 Cd3 O1 100.8(11) 2 .
C1 Cd1 Cd3 O1 -16.2(5) . .
Cd3 Cd1 Cd3 O1 -170.2(4) 2 .
Na3 Cd1 Cd3 O1 -170.2(4) 2 .
O4 Cd1 Cd3 O7 -56.1(7) 2 .
O4 Cd1 Cd3 O7 54.4(5) . .
O2 Cd1 Cd3 O7 -102.5(7) 2 .
O2 Cd1 Cd3 O7 154.1(6) . .
O1 Cd1 Cd3 O7 -2.6(9) 2 .
O1 Cd1 Cd3 O7 -176.2(7) . .
C1 Cd1 Cd3 O7 -75.4(12) 2 .
C1 Cd1 Cd3 O7 167.5(6) . .
Cd3 Cd1 Cd3 O7 13.6(5) 2 .
Na3 Cd1 Cd3 O7 13.6(5) 2 .
O10 Cd2 Cd3 O9 11.1(5) . .
O5 Cd2 Cd3 O9 134.1(6) . .
O8 Cd2 Cd3 O9 -81.4(5) . .
O12 Cd2 Cd3 O9 -176.0(6) . .
O11 Cd2 Cd3 O9 61(2) . .
O7 Cd2 Cd3 O9 -108.8(6) . .
O6 Cd2 Cd3 O9 98.5(5) . .
C18 Cd2 Cd3 O9 165.6(13) . .
C10 Cd2 Cd3 O9 -94.0(6) . .
O10 Cd2 Cd3 O3 -169.3(5) . .
O5 Cd2 Cd3 O3 -46.2(5) . .
O8 Cd2 Cd3 O3 98.2(6) . .
O12 Cd2 Cd3 O3 3.6(6) . .
O11 Cd2 Cd3 O3 -120(2) . .
O7 Cd2 Cd3 O3 70.9(6) . .
O6 Cd2 Cd3 O3 -81.9(4) . .
C18 Cd2 Cd3 O3 -14.8(12) . .
C10 Cd2 Cd3 O3 85.6(6) . .
O10 Cd2 Cd3 O5 -123.1(6) . .
O8 Cd2 Cd3 O5 144.5(6) . .
O12 Cd2 Cd3 O5 49.9(6) . .
O11 Cd2 Cd3 O5 -74(2) . .
O7 Cd2 Cd3 O5 117.1(6) . .
O6 Cd2 Cd3 O5 -35.6(5) . .
C18 Cd2 Cd3 O5 31.5(12) . .
C10 Cd2 Cd3 O5 131.9(7) . .
O10 Cd2 Cd3 O4 62.6(6) . 2
O5 Cd2 Cd3 O4 -174.3(7) . 2
O8 Cd2 Cd3 O4 -29.9(6) . 2
O12 Cd2 Cd3 O4 -124.4(7) . 2
O11 Cd2 Cd3 O4 112(2) . 2
O7 Cd2 Cd3 O4 -57.2(7) . 2
O6 Cd2 Cd3 O4 150.1(6) . 2
C18 Cd2 Cd3 O4 -142.8(13) . 2
C10 Cd2 Cd3 O4 -42.4(7) . 2
O10 Cd2 Cd3 O1 -56.3(5) . .
O5 Cd2 Cd3 O1 66.7(6) . .
O8 Cd2 Cd3 O1 -148.8(5) . .
O12 Cd2 Cd3 O1 116.6(6) . .
O11 Cd2 Cd3 O1 -7(2) . .
O7 Cd2 Cd3 O1 -176.2(7) . .
O6 Cd2 Cd3 O1 31.1(5) . .
C18 Cd2 Cd3 O1 98.2(13) . .
C10 Cd2 Cd3 O1 -161.4(7) . .
O10 Cd2 Cd3 O7 119.8(6) . .
O5 Cd2 Cd3 O7 -117.1(6) . .
O8 Cd2 Cd3 O7 27.4(6) . .
O12 Cd2 Cd3 O7 -67.2(6) . .
O11 Cd2 Cd3 O7 169.4(19) . .
O6 Cd2 Cd3 O7 -152.7(5) . .
C18 Cd2 Cd3 O7 -85.6(12) . .
C10 Cd2 Cd3 O7 14.8(6) . .
O5 Cd3 O3 C2 178(3) . .
O4 Cd3 O3 C2 -3(3) 2 .
O1 Cd3 O3 C2 75(3) . .
O7 Cd3 O3 C2 -109(3) . .
Cd1 Cd3 O3 C2 32(3) . .
Cd2 Cd3 O3 C2 -153(3) . .
O5 Cd3 O9 C17 2(3) . .
O4 Cd3 O9 C17 -177(3) 2 .
O1 Cd3 O9 C17 106(3) . .
O7 Cd3 O9 C17 -71(3) . .
Cd1 Cd3 O9 C17 149(3) . .
Cd2 Cd3 O9 C17 -27(3) . .
O4 Cd1 O4 C2 58.2(9) 2 .
O2 Cd1 O4 C2 174.7(9) 2 .
O2 Cd1 O4 C2 -77.0(10) . .
O1 Cd1 O4 C2 173.5(10) 2 .
O1 Cd1 O4 C2 -22.5(10) . .
C1 Cd1 O4 C2 176.5(9) 2 .
C1 Cd1 O4 C2 -54.2(11) . .
Cd3 Cd1 O4 C2 134.3(11) 2 .
Na3 Cd1 O4 C2 134.3(11) 2 .
Cd3 Cd1 O4 C2 15.7(9) . .
O4 Cd1 O4 Na3 -76.0(3) 2 2
O2 Cd1 O4 Na3 40.5(7) 2 2
O2 Cd1 O4 Na3 148.8(5) . 2
O1 Cd1 O4 Na3 39.3(4) 2 2
O1 Cd1 O4 Na3 -156.8(4) . 2
C1 Cd1 O4 Na3 42.2(6) 2 2
C1 Cd1 O4 Na3 171.5(5) . 2
Cd3 Cd1 O4 Na3 0.0 2 2
Cd3 Cd1 O4 Na3 -118.6(3) . 2
O4 Cd1 O4 Cd3 -76.0(3) 2 2
O2 Cd1 O4 Cd3 40.5(7) 2 2
O2 Cd1 O4 Cd3 148.8(5) . 2
O1 Cd1 O4 Cd3 39.3(4) 2 2
O1 Cd1 O4 Cd3 -156.8(4) . 2
C1 Cd1 O4 Cd3 42.2(6) 2 2
C1 Cd1 O4 Cd3 171.5(5) . 2
Na3 Cd1 O4 Cd3 0.0 2 2
Cd3 Cd1 O4 Cd3 -118.6(3) . 2
O10 Cd2 O6 C9 113.5(11) . .
O5 Cd2 O6 C9 -0.8(9) . .
O12 Cd2 O6 C9 -104.0(11) . .
O11 Cd2 O6 C9 -157.9(11) . .
O7 Cd2 O6 C9 3.4(12) . .
C18 Cd2 O6 C9 -131.8(11) . .
C10 Cd2 O6 C9 -3.9(19) . .
Cd3 Cd2 O6 C9 28.7(10) . .
O10 Cd2 O12 C18 2.5(15) . .
O5 Cd2 O12 C18 -133.9(11) . .
O8 Cd2 O12 C18 97.0(12) . .
O11 Cd2 O12 C18 2.9(11) . .
O7 Cd2 O12 C18 149.8(11) . .
O6 Cd2 O12 C18 -80.7(11) . .
C10 Cd2 O12 C18 121.7(12) . .
Cd3 Cd2 O12 C18 -166.0(10) . .
O10 Cd2 O5 C9 -72.1(11) . .
O8 Cd2 O5 C9 178.9(10) . .
O12 Cd2 O5 C9 81.5(10) . .
O11 Cd2 O5 C9 32.7(12) . .
O7 Cd2 O5 C9 -175.8(11) . .
O6 Cd2 O5 C9 0.8(10) . .
C18 Cd2 O5 C9 58.9(11) . .
C10 Cd2 O5 C9 179.6(11) . .
Cd3 Cd2 O5 C9 -133.3(11) . .
O10 Cd2 O5 Cd3 61.2(6) . .
O8 Cd2 O5 Cd3 -47.7(7) . .
O12 Cd2 O5 Cd3 -145.2(4) . .
O11 Cd2 O5 Cd3 166.0(5) . .
O7 Cd2 O5 Cd3 -42.5(4) . .
O6 Cd2 O5 Cd3 134.1(6) . .
C18 Cd2 O5 Cd3 -167.7(5) . .
C10 Cd2 O5 Cd3 -47.1(6) . .
O9 Cd3 O5 C9 67.2(16) . .
O3 Cd3 O5 C9 -112.4(16) . .
O1 Cd3 O5 C9 -26.3(17) . .
O7 Cd3 O5 C9 147.4(17) . .
Cd1 Cd3 O5 C9 -71.7(17) . .
Cd2 Cd3 O5 C9 105.0(17) . .
O9 Cd3 O5 Cd2 -37.8(5) . .
O3 Cd3 O5 Cd2 142.5(4) . .
O1 Cd3 O5 Cd2 -131.3(4) . .
O7 Cd3 O5 Cd2 42.3(4) . .
Cd1 Cd3 O5 Cd2 -176.68(13) . .
O10 Cd2 O8 C10 -114.2(15) . .
O5 Cd2 O8 C10 1.4(18) . .
O12 Cd2 O8 C10 103.6(15) . .
O11 Cd2 O8 C10 157.3(15) . .
O7 Cd2 O8 C10 -4.8(14) . .
C18 Cd2 O8 C10 131.4(15) . .
Cd3 Cd2 O8 C10 -29.2(15) . .
O5 Cd2 O10 C17 -51.2(18) . .
O8 Cd2 O10 C17 81.0(17) . .
O12 Cd2 O10 C17 174.4(16) . .
O11 Cd2 O10 C17 174.0(18) . .
O7 Cd2 O10 C17 27.5(18) . .
O6 Cd2 O10 C17 -102.2(17) . .
C18 Cd2 O10 C17 175.6(16) . .
C10 Cd2 O10 C17 57.4(19) . .
Cd3 Cd2 O10 C17 -14.1(17) . .
Cd2 O10 C17 O9 7(3) . .
Cd2 O10 C17 C19 -172.5(13) . .
Cd3 O9 C17 O10 23(5) . .
Cd3 O9 C17 C19 -157(2) . .
Cd3 O3 C2 O4 -24(4) . .
Cd3 O3 C2 C6 155(2) . 8_544
Cd1 O4 C2 O3 -9.7(18) . .
Na3 O4 C2 O3 98.6(16) 2 .
Cd3 O4 C2 O3 98.6(16) 2 .
Cd1 O4 C2 C6 171.1(11) . 8_544
Na3 O4 C2 C6 -80.7(16) 2 8_544
Cd3 O4 C2 C6 -80.7(16) 2 8_544
O9 Cd3 O1 C1 -161(2) . .
O3 Cd3 O1 C1 20(2) . .
O5 Cd3 O1 C1 -69(2) . .
O4 Cd3 O1 C1 106(2) 2 .
Cd1 Cd3 O1 C1 69(2) . .
Cd2 Cd3 O1 C1 -109(2) . .
O9 Cd3 O1 Cd1 129.7(4) . .
O3 Cd3 O1 Cd1 -49.1(4) . .
O5 Cd3 O1 Cd1 -138.5(4) . .
O4 Cd3 O1 Cd1 36.7(4) 2 .
Cd2 Cd3 O1 Cd1 -178.11(9) . .
O4 Cd1 O1 C1 174.1(10) 2 .
O4 Cd1 O1 C1 -86.3(10) . .
O2 Cd1 O1 C1 79.5(10) 2 .
O2 Cd1 O1 C1 -4.8(10) . .
O1 Cd1 O1 C1 40.9(9) 2 .
C1 Cd1 O1 C1 67.5(15) 2 .
Cd3 Cd1 O1 C1 -125.6(10) 2 .
Na3 Cd1 O1 C1 -125.6(10) 2 .
Cd3 Cd1 O1 C1 -147.3(11) . .
O4 Cd1 O1 Cd3 -38.7(4) 2 .
O4 Cd1 O1 Cd3 61.0(5) . .
O2 Cd1 O1 Cd3 -133.3(4) 2 .
O2 Cd1 O1 Cd3 142.5(6) . .
O1 Cd1 O1 Cd3 -171.8(3) 2 .
C1 Cd1 O1 Cd3 -145.3(6) 2 .
C1 Cd1 O1 Cd3 147.3(11) . .
Cd3 Cd1 O1 Cd3 21.6(9) 2 .
Na3 Cd1 O1 Cd3 21.6(9) 2 .
C4 C5 C6 C7 1(3) . .
C4 C5 C6 C2 -179.6(14) . 4
C8 C7 C6 C5 -2(2) . .
C8 C7 C6 C2 178.2(14) . 4
O10 Cd2 O11 C18 176.5(13) . .
O5 Cd2 O11 C18 63.6(14) . .
O8 Cd2 O11 C18 -90.6(13) . .
O12 Cd2 O11 C18 -3.2(12) . .
O7 Cd2 O11 C18 -65.8(15) . .
O6 Cd2 O11 C18 89.1(12) . .
C10 Cd2 O11 C18 -80.0(14) . .
Cd3 Cd2 O11 C18 127.2(18) . .
C6 C5 C4 C3 1(3) . .
Cd2 O5 C9 O6 -1.6(19) . .
Cd3 O5 C9 O6 -104.9(19) . .
Cd2 O5 C9 C11 -177.5(13) . .
Cd3 O5 C9 C11 79(2) . .
Cd2 O6 C9 O5 1.4(17) . .
Cd2 O6 C9 C11 177.3(15) . .
C5 C4 C3 C8 0(3) . .
C5 C4 C3 C1 -178.2(14) . .
Cd3 O1 C1 O2 -61(3) . .
Cd1 O1 C1 O2 9(2) . .
Cd3 O1 C1 C3 110.8(18) . .
Cd1 O1 C1 C3 -178.8(13) . .
Cd3 O1 C1 Cd1 -70.3(18) . .
C8 C3 C1 O2 -178.5(19) . .
C4 C3 C1 O2 -1(3) . .
C8 C3 C1 O1 9(2) . .
C4 C3 C1 O1 -172.7(15) . .
O4 Cd1 C1 O2 -176.8(12) 2 .
O4 Cd1 C1 O2 -63.4(14) . .
O2 Cd1 C1 O2 79.6(15) 2 .
O1 Cd1 C1 O2 27.0(16) 2 .
O1 Cd1 C1 O2 -170.9(19) . .
C1 Cd1 C1 O2 57.8(12) 2 .
Cd3 Cd1 C1 O2 -49(2) 2 .
Na3 Cd1 C1 O2 -49(2) 2 .
Cd3 Cd1 C1 O2 -147.0(14) . .
O4 Cd1 C1 O1 -5.9(10) 2 .
O4 Cd1 C1 O1 107.5(9) . .
O2 Cd1 C1 O1 -109.5(9) 2 .
O2 Cd1 C1 O1 170.9(19) . .
O1 Cd1 C1 O1 -162.1(7) 2 .
C1 Cd1 C1 O1 -131.3(10) 2 .
Cd3 Cd1 C1 O1 121.9(10) 2 .
Na3 Cd1 C1 O1 121.9(10) 2 .
Cd3 Cd1 C1 O1 23.8(8) . .
C4 C3 C8 C7 -1(3) . .
C1 C3 C8 C7 176.7(14) . .
C6 C7 C8 C3 2(3) . .
Cd2 O8 C10 O7 9(3) . .
Cd2 O8 C10 C14 -175.6(18) . .
C15 C14 C10 O8 -16(3) . .
C13 C14 C10 O8 172(2) . .
C15 C14 C10 O7 159.9(19) . .
C13 C14 C10 O7 -12(3) . .
O10 Cd2 C10 O8 69.1(16) . .
O5 Cd2 C10 O8 -178.9(14) . .
O12 Cd2 C10 O8 -77.6(15) . .
O11 Cd2 C10 O8 -25.4(17) . .
O7 Cd2 C10 O8 172(2) . .
O6 Cd2 C10 O8 -176.2(13) . .
C18 Cd2 C10 O8 -52.5(16) . .
Cd3 Cd2 C10 O8 149.5(16) . .
O10 Cd2 C10 O7 -102.9(11) . .
O5 Cd2 C10 O7 9.2(12) . .
O8 Cd2 C10 O7 -172(2) . .
O12 Cd2 C10 O7 110.4(11) . .
O11 Cd2 C10 O7 162.6(10) . .
O6 Cd2 C10 O7 12(2) . .
C18 Cd2 C10 O7 135.5(11) . .
Cd3 Cd2 C10 O7 -22.5(10) . .
C21 C22 C23 C24 -3(3) 7_554 7_554
C18 C22 C23 C24 -171.7(17) . 7_554
C21 C20 C19 C24 10(3) . .
C21 C20 C19 C17 -177.0(16) . .
O10 C17 C19 C24 177(2) . .
O9 C17 C19 C24 -3(3) . .
O10 C17 C19 C20 4(3) . .
O9 C17 C19 C20 -175(2) . .
C15 C14 C13 C12 11(3) . 11_454
C10 C14 C13 C12 -176.7(17) . 11_454
O5 C9 C11 C16 4(3) . .
O6 C9 C11 C16 -172.3(17) . .
O5 C9 C11 C12 -178.6(15) . .
O6 C9 C11 C12 5(2) . .
Cd2 O11 C18 O12 6(2) . .
Cd2 O11 C18 C22 -173.3(14) . .
Cd2 O12 C18 O11 -6(2) . .
Cd2 O12 C18 C22 173.2(15) . .
C21 C22 C18 O11 -178(2) 7_554 .
C23 C22 C18 O11 -10(3) . .
C21 C22 C18 O12 3(3) 7_554 .
C23 C22 C18 O12 171.1(19) . .
O10 Cd2 C18 O11 -3.8(14) . .
O5 Cd2 C18 O11 -131.9(11) . .
O8 Cd2 C18 O11 90.8(12) . .
O12 Cd2 C18 O11 175(2) . .
O7 Cd2 C18 O11 136.4(11) . .
O6 Cd2 C18 O11 -88.1(12) . .
C10 Cd2 C18 O11 110.7(13) . .
Cd3 Cd2 C18 O11 -155.8(9) . .
O10 Cd2 C18 O12 -178.4(10) . .
O5 Cd2 C18 O12 53.5(13) . .
O8 Cd2 C18 O12 -83.7(12) . .
O11 Cd2 C18 O12 -175(2) . .
O7 Cd2 C18 O12 -38.2(14) . .
O6 Cd2 C18 O12 97.4(11) . .
C10 Cd2 C18 O12 -63.9(12) . .
Cd3 Cd2 C18 O12 30(2) . .
C12 C11 C16 C15 1(3) . 3
C9 C11 C16 C15 179.0(15) . 3
C16 C11 C12 C13 -4(3) . 3
C9 C11 C12 C13 178.2(18) . 3
C13 C14 C15 C16 -9(3) . 11_454
C10 C14 C15 C16 178.6(16) . 11_454
O8 C10 O7 Cd2 -9(3) . .
C14 C10 O7 Cd2 175.6(14) . .
O8 C10 O7 Cd3 64(4) . .
C14 C10 O7 Cd3 -111(2) . .
Cd2 C10 O7 Cd3 73(2) . .
O10 Cd2 O7 C10 85.1(12) . .
O5 Cd2 O7 C10 -170.7(12) . .
O8 Cd2 O7 C10 4.2(12) . .
O12 Cd2 O7 C10 -74.6(12) . .
O11 Cd2 O7 C10 -26.8(15) . .
O6 Cd2 O7 C10 -174.2(11) . .
C18 Cd2 O7 C10 -57.2(14) . .
Cd3 Cd2 O7 C10 149.9(13) . .
O10 Cd2 O7 Cd3 -64.9(5) . .
O5 Cd2 O7 Cd3 39.3(4) . .
O8 Cd2 O7 Cd3 -145.7(7) . .
O12 Cd2 O7 Cd3 135.4(4) . .
O11 Cd2 O7 Cd3 -176.7(6) . .
O6 Cd2 O7 Cd3 35.8(6) . .
C18 Cd2 O7 Cd3 152.9(6) . .
C10 Cd2 O7 Cd3 -149.9(13) . .
O9 Cd3 O7 C10 -17(3) . .
O3 Cd3 O7 C10 162(3) . .
O5 Cd3 O7 C10 -111(3) . .
O4 Cd3 O7 C10 74(3) 2 .
Cd1 Cd3 O7 C10 110(3) . .
Cd2 Cd3 O7 C10 -72(3) . .
O9 Cd3 O7 Cd2 55.0(4) . .
O3 Cd3 O7 Cd2 -126.2(4) . .
O5 Cd3 O7 Cd2 -38.8(4) . .
O4 Cd3 O7 Cd2 146.1(4) 2 .
Cd1 Cd3 O7 Cd2 -178.22(11) . .
C20 C19 C24 C23 -13(4) . 15_455
C17 C19 C24 C23 174(2) . 15_455
C19 C20 C21 C22 -1(3) . 15_455
O1 C1 O2 Cd1 -10(2) . .
C3 C1 O2 Cd1 178.4(14) . .
O4 Cd1 O2 C1 4.1(15) 2 .
O4 Cd1 O2 C1 123.0(13) . .
O2 Cd1 O2 C1 -105.1(14) 2 .
O1 Cd1 O2 C1 -159.6(13) 2 .
O1 Cd1 O2 C1 5.5(12) . .
C1 Cd1 O2 C1 -130.1(13) 2 .
Cd3 Cd1 O2 C1 153.7(11) 2 .
Na3 Cd1 O2 C1 153.7(11) 2 .
Cd3 Cd1 O2 C1 31.0(13) . .

loop_
_platon_squeeze_void_nr
_platon_squeeze_void_average_x
_platon_squeeze_void_average_y
_platon_squeeze_void_average_z
_platon_squeeze_void_volume
_platon_squeeze_void_count_electrons
_platon_squeeze_void_content
1 -0.005 0.416 -0.022 8859 1565 ' '
